data_4116797
loop_
_publ_author_name
'Alan R. Kennedy'
'Robert E. Mulvey'
'Ren\'e B. Rowlings'

_publ_section_title
;
 Intermetallic Lithium-Magnesium Hexamethyldisilazide: Synthesis and
 Structure, Discovery of an Oxygen-Centered Variant, and a Reaction with
 Benzonitrile That Produces a Novel Amidinate Cage Compound with a
 Trigonal Bipyramidal Li4MgO Core
;
_journal_name_full 'Journal of the American Chemical Society'
_journal_page_first 7816
_journal_page_last 7824
_journal_paper_doi 10.1021/ja980561e
_journal_volume 120
_journal_year 1998
_chemical_formula_sum 'C24 H72 Li2 Mg2 N4 O1.72 Si8'
_chemical_formula_weight 731.52
_chemical_name_systematic
; 
 ? 
;
_space_group_IT_number 13
_symmetry_cell_setting monoclinic
_symmetry_space_group_name_Hall '-P 2yac'
_symmetry_space_group_name_H-M 'P 1 2/n 1'
_atom_sites_solution_hydrogens geom
_atom_sites_solution_primary direct
_atom_sites_solution_secondary difmap
_audit_creation_method SHELXL-97
_cell_angle_alpha 90.00
_cell_angle_beta 91.17(2)
_cell_angle_gamma 90.00
_cell_formula_units_Z 2
_cell_length_a 9.161(3)
_cell_length_b 13.785(5)
_cell_length_c 18.139(4)
_cell_measurement_temperature 123(2)
_cell_volume 2290.2(12)
_computing_structure_refinement 'SHELXL-97 (Sheldrick, 1997)'
_computing_structure_solution SAPI
_diffrn_ambient_temperature 123(2)
_diffrn_measured_fraction_theta_full 0.942
_diffrn_measured_fraction_theta_max 0.942
_diffrn_measurement_device_type AFC7S
_diffrn_measurement_method omega/2theta
_diffrn_radiation_monochromator graphite
_diffrn_radiation_source 'fine-focus sealed tube'
_diffrn_radiation_type MoK\a
_diffrn_radiation_wavelength 0.71069
_diffrn_reflns_av_R_equivalents 0.0679
_diffrn_reflns_av_sigmaI/netI 0.0698
_diffrn_reflns_limit_h_max 10
_diffrn_reflns_limit_h_min -10
_diffrn_reflns_limit_k_max 16
_diffrn_reflns_limit_k_min -16
_diffrn_reflns_limit_l_max 21
_diffrn_reflns_limit_l_min -23
_diffrn_reflns_number 8607
_diffrn_reflns_theta_full 25.54
_diffrn_reflns_theta_max 25.54
_diffrn_reflns_theta_min 2.51
_diffrn_standards_decay_% 0
_diffrn_standards_interval_count 150
_diffrn_standards_number 3
_exptl_absorpt_coefficient_mu 0.286
_exptl_absorpt_correction_type none
_exptl_crystal_colour colorless
_exptl_crystal_density_diffrn 1.061
_exptl_crystal_description cut
_exptl_crystal_F_000 799
_exptl_crystal_size_max 0.60
_exptl_crystal_size_mid 0.55
_exptl_crystal_size_min 0.25
_refine_diff_density_max 0.425
_refine_diff_density_min -0.361
_refine_diff_density_rms 0.054
_refine_ls_extinction_method none
_refine_ls_goodness_of_fit_ref 1.007
_refine_ls_hydrogen_treatment mixed
_refine_ls_matrix_type full
_refine_ls_number_parameters 206
_refine_ls_number_reflns 4036
_refine_ls_number_restraints 0
_refine_ls_restrained_S_all 1.007
_refine_ls_R_factor_all 0.0736
_refine_ls_R_factor_gt 0.0357
_refine_ls_shift/su_max 0.001
_refine_ls_shift/su_mean 0.000
_refine_ls_structure_factor_coef Fsqd
_refine_ls_weighting_details 'w=1/[\s^2^(Fo^2^)+(0.0442P)^2^+0.2773P] where P=(Fo^2^+2Fc^2^)/3'
_refine_ls_weighting_scheme calc
_refine_ls_wR_factor_gt 0.0851
_refine_ls_wR_factor_ref 0.0997
_reflns_number_gt 2678
_reflns_number_total 4036
_reflns_threshold_expression >2sigma(I)
_cod_data_source_file ja980561e_2.cif
_cod_data_source_block rene
_cod_depositor_comments
;
The following automatic conversions were performed:

'_refine_ls_weighting_scheme' value 'calc
w=1/[\s^2^(Fo^2^)+(0.0442P)^2^+0.2773P] where P=(Fo^2^+2Fc^2^)/3' was
changed to 'calc'. New tag '_refine_ls_weighting_details' was
created. The value of the new tag was set to
'w=1/[\s^2^(Fo^2^)+(0.0442P)^2^+0.2773P] where P=(Fo^2^+2Fc^2^)/3'.

Automatic conversion script
Id: cif_fix_values 3143 2015-03-26 13:38:13Z robertas 
;
_cod_original_cell_volume 2290.1(12)
_cod_database_code 4116797

loop_
_symmetry_equiv_pos_as_xyz
'x, y, z'
'x+1/2, -y, z+1/2'
'-x, -y, -z'
'-x-1/2, y, -z-1/2'

loop_
_atom_site_label
_atom_site_type_symbol
_atom_site_fract_x
_atom_site_fract_y
_atom_site_fract_z
_atom_site_U_iso_or_equiv
_atom_site_adp_type
_atom_site_occupancy
_atom_site_calc_flag
_atom_site_refinement_flags
Si1 Si 0.89870(6) -0.52576(5) 0.28565(3) 0.02602(17) Uani 1 d .
Si2 Si 0.77092(6) -0.23905(5) 0.47941(3) 0.02518(17) Uani 1 d .
Si3 Si 0.46458(5) -0.25690(5) 0.42014(3) 0.02387(17) Uani 1 d .
Si4 Si 0.59397(6) 0.02932(4) 0.22280(3) 0.02306(17) Uani 1 d .
Mg1 Mg 0.70661(11) -0.34394(8) 0.31894(6) 0.0198(3) Uani 0.50 d P
Mg2 Mg 0.70365(11) -0.15302(8) 0.31828(5) 0.0205(3) Uani 0.50 d P
Li1 Li 0.70661(11) -0.34394(8) 0.31894(6) 0.0198(3) Uani 0.50 d P
Li2 Li 0.70365(11) -0.15302(8) 0.31828(5) 0.0205(3) Uani 0.50 d P
O1 O 0.66951(19) -0.24856(14) 0.23585(9) 0.0196(8) Uani 0.715(7) d P
O2 O 0.7500 -0.2476(6) 0.2500 0.021(2) Uiso 0.285(7) d SP
N1 N 0.7500 -0.46363(18) 0.2500 0.0267(6) Uani 1 d S
N2 N 0.64952(16) -0.24961(14) 0.40555(8) 0.0273(4) Uani 1 d .
N3 N 0.7500 -0.03219(19) 0.2500 0.0292(6) Uani 1 d S
C1 C 1.0622(2) -0.44398(18) 0.28975(13) 0.0364(6) Uani 1 d .
H1A H 1.0940 -0.4300 0.2396 0.055 Uiso 1 calc R
H1B H 1.1415 -0.4760 0.3175 0.055 Uiso 1 calc R
H1C H 1.0365 -0.3832 0.3143 0.055 Uiso 1 calc R
C2 C 0.9556(3) -0.63208(18) 0.22894(14) 0.0425(6) Uani 1 d .
H2A H 0.8755 -0.6792 0.2259 0.064 Uiso 1 calc R
H2B H 1.0416 -0.6627 0.2520 0.064 Uiso 1 calc R
H2C H 0.9794 -0.6101 0.1792 0.064 Uiso 1 calc R
C3 C 0.8652(3) -0.5683(2) 0.38203(12) 0.0456(7) Uani 1 d .
H3A H 0.8317 -0.5137 0.4118 0.068 Uiso 1 calc R
H3B H 0.9560 -0.5943 0.4036 0.068 Uiso 1 calc R
H3C H 0.7904 -0.6191 0.3810 0.068 Uiso 1 calc R
C4 C 0.9575(2) -0.27900(18) 0.45135(11) 0.0312(5) Uani 1 d .
H4A H 0.9562 -0.3487 0.4407 0.047 Uiso 1 calc R
H4B H 1.0279 -0.2658 0.4915 0.047 Uiso 1 calc R
H4C H 0.9859 -0.2434 0.4071 0.047 Uiso 1 calc R
C5 C 0.7247(2) -0.3153(2) 0.56115(12) 0.0445(7) Uani 1 d .
H5A H 0.6287 -0.2964 0.5792 0.067 Uiso 1 calc R
H5B H 0.7986 -0.3056 0.6003 0.067 Uiso 1 calc R
H5C H 0.7228 -0.3838 0.5468 0.067 Uiso 1 calc R
C6 C 0.7836(3) -0.11049(19) 0.51169(13) 0.0444(6) Uani 1 d .
H6A H 0.7961 -0.0676 0.4692 0.067 Uiso 1 calc R
H6B H 0.8674 -0.1035 0.5457 0.067 Uiso 1 calc R
H6C H 0.6939 -0.0930 0.5371 0.067 Uiso 1 calc R
C7 C 0.3635(2) -0.21954(18) 0.33425(11) 0.0316(5) Uani 1 d .
H7A H 0.3758 -0.1497 0.3265 0.047 Uiso 1 calc R
H7B H 0.2595 -0.2344 0.3391 0.047 Uiso 1 calc R
H7C H 0.4021 -0.2549 0.2920 0.047 Uiso 1 calc R
C8 C 0.3964(2) -0.1747(2) 0.49376(13) 0.0481(7) Uani 1 d .
H8A H 0.4381 -0.1946 0.5416 0.072 Uiso 1 calc R
H8B H 0.2897 -0.1785 0.4951 0.072 Uiso 1 calc R
H8C H 0.4258 -0.1078 0.4832 0.072 Uiso 1 calc R
C9 C 0.4064(3) -0.38337(19) 0.44249(13) 0.0450(7) Uani 1 d .
H9A H 0.4371 -0.4274 0.4033 0.067 Uiso 1 calc R
H9B H 0.2999 -0.3856 0.4464 0.067 Uiso 1 calc R
H9C H 0.4517 -0.4034 0.4895 0.067 Uiso 1 calc R
C10 C 0.4875(2) 0.07377(19) 0.30306(12) 0.0399(6) Uani 1 d .
H10A H 0.4651 0.0191 0.3354 0.060 Uiso 1 calc R
H10B H 0.3964 0.1036 0.2852 0.060 Uiso 1 calc R
H10C H 0.5454 0.1219 0.3306 0.060 Uiso 1 calc R
C11 C 0.4710(2) -0.05395(18) 0.16849(11) 0.0323(5) Uani 1 d .
H11A H 0.5172 -0.0709 0.1220 0.048 Uiso 1 calc R
H11B H 0.3777 -0.0214 0.1581 0.048 Uiso 1 calc R
H11C H 0.4538 -0.1131 0.1970 0.048 Uiso 1 calc R
C12 C 0.6298(2) 0.13576(16) 0.16159(12) 0.0303(5) Uani 1 d .
H12A H 0.6980 0.1802 0.1866 0.045 Uiso 1 calc R
H12B H 0.5379 0.1696 0.1506 0.045 Uiso 1 calc R
H12C H 0.6723 0.1131 0.1155 0.045 Uiso 1 calc R

loop_
_atom_site_aniso_label
_atom_site_aniso_U_11
_atom_site_aniso_U_22
_atom_site_aniso_U_33
_atom_site_aniso_U_23
_atom_site_aniso_U_13
_atom_site_aniso_U_12
Si1 0.0227(3) 0.0241(4) 0.0315(3) 0.0035(3) 0.0066(2) 0.0051(3)
Si2 0.0198(3) 0.0387(4) 0.0170(3) 0.0023(3) -0.0001(2) 0.0009(3)
Si3 0.0184(3) 0.0353(4) 0.0180(3) -0.0026(3) 0.0018(2) 0.0028(3)
Si4 0.0260(3) 0.0194(4) 0.0237(3) 0.0002(2) -0.0021(2) -0.0003(2)
Mg1 0.0215(5) 0.0201(7) 0.0180(5) 0.0003(5) 0.0036(4) 0.0013(5)
Mg2 0.0255(5) 0.0194(7) 0.0165(5) 0.0001(5) 0.0027(4) 0.0016(5)
Li1 0.0215(5) 0.0201(7) 0.0180(5) 0.0003(5) 0.0036(4) 0.0013(5)
Li2 0.0255(5) 0.0194(7) 0.0165(5) 0.0001(5) 0.0027(4) 0.0016(5)
O1 0.0143(14) 0.0250(14) 0.0193(10) 0.0011(9) -0.0018(8) 0.0013(9)
N1 0.0174(12) 0.0194(15) 0.0433(14) 0.000 0.0013(11) 0.000
N2 0.0171(8) 0.0488(13) 0.0160(8) -0.0005(8) 0.0020(6) 0.0054(8)
N3 0.0336(14) 0.0193(16) 0.0340(14) 0.000 -0.0141(11) 0.000
C1 0.0215(10) 0.0449(16) 0.0428(13) 0.0056(12) 0.0032(9) 0.0017(11)
C2 0.0422(13) 0.0285(14) 0.0574(15) 0.0013(12) 0.0164(12) 0.0102(12)
C3 0.0423(13) 0.0540(18) 0.0408(14) 0.0090(13) 0.0068(11) 0.0024(14)
C4 0.0228(10) 0.0405(15) 0.0302(11) 0.0053(10) -0.0007(9) 0.0035(10)
C5 0.0345(12) 0.073(2) 0.0264(12) 0.0133(13) 0.0011(10) -0.0033(14)
C6 0.0378(13) 0.0476(18) 0.0478(14) -0.0091(13) -0.0004(11) 0.0034(13)
C7 0.0250(10) 0.0387(15) 0.0309(11) 0.0005(11) -0.0029(9) 0.0052(11)
C8 0.0295(12) 0.075(2) 0.0397(13) -0.0222(14) 0.0081(10) 0.0073(14)
C9 0.0414(13) 0.0506(18) 0.0427(14) 0.0125(13) -0.0058(11) -0.0042(13)
C10 0.0407(13) 0.0436(17) 0.0357(12) -0.0075(12) 0.0080(10) -0.0058(12)
C11 0.0345(12) 0.0298(14) 0.0323(11) 0.0018(10) -0.0073(9) -0.0036(11)
C12 0.0336(11) 0.0217(13) 0.0353(12) 0.0039(10) -0.0040(9) -0.0008(10)

loop_
_atom_type_symbol
_atom_type_description
_atom_type_scat_dispersion_real
_atom_type_scat_dispersion_imag
_atom_type_scat_source
Si Si 0.0817 0.0704 'International Tables Vol C Tables 4.2.6.8 and 6.1.1.4'
Mg Mg 0.0486 0.0363 'International Tables Vol C Tables 4.2.6.8 and 6.1.1.4'
O O 0.0106 0.0060 'International Tables Vol C Tables 4.2.6.8 and 6.1.1.4'
N N 0.0061 0.0033 'International Tables Vol C Tables 4.2.6.8 and 6.1.1.4'
C C 0.0033 0.0016 'International Tables Vol C Tables 4.2.6.8 and 6.1.1.4'
H H 0.0000 0.0000 'International Tables Vol C Tables 4.2.6.8 and 6.1.1.4'
Li Li -0.0003 0.0001 'International Tables Vol C Tables 4.2.6.8 and 6.1.1.4'

loop_
_geom_angle_atom_site_label_1
_geom_angle_atom_site_label_2
_geom_angle_atom_site_label_3
_geom_angle
_geom_angle_site_symmetry_1
_geom_angle_site_symmetry_3
N1 Si1 C2 114.20(10) . .
N1 Si1 C1 109.92(11) . .
C2 Si1 C1 105.16(11) . .
N1 Si1 C3 111.21(8) . .
C2 Si1 C3 108.69(12) . .
C1 Si1 C3 107.27(11) . .
N1 Si1 Mg1 39.73(6) . .
C2 Si1 Mg1 153.89(9) . .
C1 Si1 Mg1 87.86(8) . .
C3 Si1 Mg1 88.11(9) . .
N2 Si2 C6 110.93(11) . .
N2 Si2 C5 114.45(10) . .
C6 Si2 C5 107.31(12) . .
N2 Si2 C4 109.89(9) . .
C6 Si2 C4 108.20(11) . .
C5 Si2 C4 105.77(11) . .
N2 Si2 Mg2 38.33(6) . .
C6 Si2 Mg2 86.81(8) . .
C5 Si2 Mg2 152.62(8) . .
C4 Si2 Mg2 91.18(7) . .
N2 Si3 C7 109.14(9) . .
N2 Si3 C8 114.73(10) . .
C7 Si3 C8 105.15(11) . .
N2 Si3 C9 111.92(10) . .
C7 Si3 C9 107.40(11) . .
C8 Si3 C9 108.05(12) . .
N2 Si3 Mg1 39.23(6) . .
C7 Si3 Mg1 87.81(7) . .
C8 Si3 Mg1 153.94(8) . .
C9 Si3 Mg1 88.76(8) . .
N2 Si3 Mg2 37.41(6) . .
C7 Si3 Mg2 74.40(7) . .
C8 Si3 Mg2 112.35(10) . .
C9 Si3 Mg2 137.49(8) . .
Mg1 Si3 Mg2 48.76(4) . .
N3 Si4 C10 112.34(9) . .
N3 Si4 C12 113.59(9) . .
C10 Si4 C12 107.76(11) . .
N3 Si4 C11 109.56(11) . .
C10 Si4 C11 107.00(10) . .
C12 Si4 C11 106.21(10) . .
N3 Si4 Mg2 37.88(6) . .
C10 Si4 Mg2 89.94(9) . .
C12 Si4 Mg2 151.47(7) . .
C11 Si4 Mg2 88.97(8) . .
N3 Si4 Mg2 37.34(6) . 4_756
C10 Si4 Mg2 138.34(9) . 4_756
C12 Si4 Mg2 111.45(8) . 4_756
C11 Si4 Mg2 75.10(8) . 4_756
Mg2 Si4 Mg2 48.45(4) . 4_756
O2 Mg1 O1 22.67(5) . 4_756
O2 Mg1 O1 22.55(5) . .
O1 Mg1 O1 45.21(10) 4_756 .
O2 Mg1 N1 96.52(19) . .
O1 Mg1 N1 95.92(8) 4_756 .
O1 Mg1 N1 95.59(8) . .
O2 Mg1 N2 96.84(19) . .
O1 Mg1 N2 96.64(9) 4_756 .
O1 Mg1 N2 96.51(9) . .
N1 Mg1 N2 166.62(8) . .
O2 Mg1 Mg2 44.77(18) . .
O1 Mg1 Mg2 49.49(6) 4_756 .
O1 Mg1 Mg2 49.10(6) . .
N1 Mg1 Mg2 141.28(7) . .
N2 Mg1 Mg2 52.07(6) . .
O2 Mg1 Li1 45.18(18) . 4_756
O1 Mg1 Li1 49.33(6) 4_756 4_756
O1 Mg1 Li1 48.98(6) . 4_756
N1 Mg1 Li1 51.34(5) . 4_756
N2 Mg1 Li1 142.02(6) . 4_756
Mg2 Mg1 Li1 89.94(3) . 4_756
O2 Mg1 Mg1 45.18(18) . 4_756
O1 Mg1 Mg1 49.33(6) 4_756 4_756
O1 Mg1 Mg1 48.98(6) . 4_756
N1 Mg1 Mg1 51.34(5) . 4_756
N2 Mg1 Mg1 142.02(6) . 4_756
Mg2 Mg1 Mg1 89.94(3) . 4_756
Li1 Mg1 Mg1 0.00(7) 4_756 4_756
O2 Mg1 Si1 108.14(16) . .
O1 Mg1 Si1 95.91(7) 4_756 .
O1 Mg1 Si1 117.61(6) . .
N1 Mg1 Si1 31.43(3) . .
N2 Mg1 Si1 141.74(6) . .
Mg2 Mg1 Si1 143.71(5) . .
Li1 Mg1 Si1 68.63(3) 4_756 .
Mg1 Mg1 Si1 68.63(3) 4_756 .
O2 Mg1 Si3 106.32(16) . .
O1 Mg1 Si3 116.77(7) 4_756 .
O1 Mg1 Si3 94.42(7) . .
N1 Mg1 Si3 141.88(5) . .
N2 Mg1 Si3 31.05(5) . .
Mg2 Mg1 Si3 67.28(4) . .
Li1 Mg1 Si3 141.49(5) 4_756 .
Mg1 Mg1 Si3 141.49(5) 4_756 .
Si1 Mg1 Si3 145.52(4) . .
O2 Mg2 O1 22.68(5) . .
O2 Mg2 O1 22.54(5) . 4_756
O1 Mg2 O1 45.21(10) . 4_756
O2 Mg2 N3 96.36(19) . .
O1 Mg2 N3 96.31(8) . .
O1 Mg2 N3 95.96(8) 4_756 .
O2 Mg2 N2 96.7(2) . .
O1 Mg2 N2 96.19(9) . .
O1 Mg2 N2 95.64(9) 4_756 .
N3 Mg2 N2 166.89(8) . .
O2 Mg2 Mg1 45.34(19) . .
O1 Mg2 Mg1 49.48(6) . .
O1 Mg2 Mg1 49.12(6) 4_756 .
N3 Mg2 Mg1 141.70(7) . .
N2 Mg2 Mg1 51.35(6) . .
O2 Mg2 Li2 44.70(19) . 4_756
O1 Mg2 Li2 49.43(6) . 4_756
O1 Mg2 Li2 49.05(6) 4_756 4_756
N3 Mg2 Li2 51.66(5) . 4_756
N2 Mg2 Li2 141.38(6) . 4_756
Mg1 Mg2 Li2 90.04(3) . 4_756
O2 Mg2 Mg2 44.70(19) . 4_756
O1 Mg2 Mg2 49.43(6) . 4_756
O1 Mg2 Mg2 49.05(6) 4_756 4_756
N3 Mg2 Mg2 51.66(5) . 4_756
N2 Mg2 Mg2 141.38(6) . 4_756
Mg1 Mg2 Mg2 90.04(3) . 4_756
Li2 Mg2 Mg2 0.00(7) 4_756 4_756
O2 Mg2 Si2 107.87(17) . .
O1 Mg2 Si2 117.38(7) . .
O1 Mg2 Si2 95.75(7) 4_756 .
N3 Mg2 Si2 141.78(6) . .
N2 Mg2 Si2 30.17(5) . .
Mg1 Mg2 Si2 67.90(4) . .
Li2 Mg2 Si2 142.97(5) 4_756 .
Mg2 Mg2 Si2 142.97(5) 4_756 .
O2 Mg2 Si4 105.33(17) . .
O1 Mg2 Si4 93.99(7) . .
O1 Mg2 Si4 115.17(7) 4_756 .
N3 Mg2 Si4 29.92(3) . .
N2 Mg2 Si4 144.64(6) . .
Mg1 Mg2 Si4 142.22(5) . .
Li2 Mg2 Si4 66.12(3) 4_756 .
Mg2 Mg2 Si4 66.12(3) 4_756 .
Si2 Mg2 Si4 146.79(4) . .
O2 Mg2 Si4 104.69(17) . 4_756
O1 Mg2 Si4 114.86(7) . 4_756
O1 Mg2 Si4 93.25(7) 4_756 4_756
N3 Mg2 Si4 29.52(3) . 4_756
N2 Mg2 Si4 143.34(6) . 4_756
Mg1 Mg2 Si4 140.87(5) . 4_756
Li2 Mg2 Si4 65.43(3) 4_756 4_756
Mg2 Mg2 Si4 65.43(3) 4_756 4_756
Si2 Mg2 Si4 113.54(4) . 4_756
Si4 Mg2 Si4 55.80(3) . 4_756
O2 O1 O1 1.0(7) . 4_756
O2 O1 Mg2 67.1(5) . .
O1 O1 Mg2 67.79(9) 4_756 .
O2 O1 Li1 68.5(5) . 4_756
O1 O1 Li1 67.77(9) 4_756 4_756
Mg2 O1 Li1 135.56(10) . 4_756
O2 O1 Mg1 68.5(5) . 4_756
O1 O1 Mg1 67.77(9) 4_756 4_756
Mg2 O1 Mg1 135.56(10) . 4_756
Li1 O1 Mg1 0.00(9) 4_756 4_756
O2 O1 Mg1 67.7(5) . .
O1 O1 Mg1 67.02(9) 4_756 .
Mg2 O1 Mg1 81.42(8) . .
Li1 O1 Mg1 81.69(9) 4_756 .
Mg1 O1 Mg1 81.69(9) 4_756 .
O2 O1 Mg2 66.3(5) . 4_756
O1 O1 Mg2 67.00(9) 4_756 4_756
Mg2 O1 Mg2 81.52(9) . 4_756
Li1 O1 Mg2 81.39(8) 4_756 4_756
Mg1 O1 Mg2 81.39(8) 4_756 4_756
Mg1 O1 Mg2 134.02(10) . 4_756
O2 O1 Li2 66.3(5) . 4_756
O1 O1 Li2 67.00(9) 4_756 4_756
Mg2 O1 Li2 81.52(9) . 4_756
Li1 O1 Li2 81.39(8) 4_756 4_756
Mg1 O1 Li2 81.39(8) 4_756 4_756
Mg1 O1 Li2 134.02(10) . 4_756
Mg2 O1 Li2 0.00(9) 4_756 4_756
O1 O2 O1 178.1(14) . 4_756
O1 O2 Mg2 90.2(5) . .
O1 O2 Mg2 91.1(5) 4_756 .
O1 O2 Li2 91.1(5) . 4_756
O1 O2 Li2 90.2(5) 4_756 4_756
Mg2 O2 Li2 90.6(4) . 4_756
O1 O2 Mg2 91.1(5) . 4_756
O1 O2 Mg2 90.2(5) 4_756 4_756
Mg2 O2 Mg2 90.6(4) . 4_756
Li2 O2 Mg2 0.00(9) 4_756 4_756
O1 O2 Li1 88.9(5) . 4_756
O1 O2 Li1 89.7(5) 4_756 4_756
Mg2 O2 Li1 178.98(19) . 4_756
Li2 O2 Li1 89.88(5) 4_756 4_756
Mg2 O2 Li1 89.88(5) 4_756 4_756
O1 O2 Mg1 88.9(5) . 4_756
O1 O2 Mg1 89.7(5) 4_756 4_756
Mg2 O2 Mg1 178.98(19) . 4_756
Li2 O2 Mg1 89.88(5) 4_756 4_756
Mg2 O2 Mg1 89.88(5) 4_756 4_756
Li1 O2 Mg1 0.00(9) 4_756 4_756
O1 O2 Mg1 89.7(5) . .
O1 O2 Mg1 88.9(5) 4_756 .
Mg2 O2 Mg1 89.89(5) . .
Li2 O2 Mg1 178.98(19) 4_756 .
Mg2 O2 Mg1 178.98(19) 4_756 .
Li1 O2 Mg1 89.6(4) 4_756 .
Mg1 O2 Mg1 89.6(4) 4_756 .
Si1 N1 Si1 120.41(15) 4_756 .
Si1 N1 Li1 108.83(5) 4_756 4_756
Si1 N1 Li1 116.95(5) . 4_756
Si1 N1 Mg1 108.83(5) 4_756 4_756
Si1 N1 Mg1 116.95(5) . 4_756
Li1 N1 Mg1 0.00(8) 4_756 4_756
Si1 N1 Mg1 116.95(5) 4_756 .
Si1 N1 Mg1 108.83(5) . .
Li1 N1 Mg1 77.31(10) 4_756 .
Mg1 N1 Mg1 77.31(10) 4_756 .
Si3 N2 Si2 120.30(9) . .
Si3 N2 Mg1 109.72(9) . .
Si2 N2 Mg1 117.55(9) . .
Si3 N2 Mg2 113.23(9) . .
Si2 N2 Mg2 111.49(9) . .
Mg1 N2 Mg2 76.58(7) . .
Si4 N3 Si4 121.13(15) 4_756 .
Si4 N3 Mg2 113.15(5) 4_756 .
Si4 N3 Mg2 112.20(6) . .
Si4 N3 Li2 112.20(6) 4_756 4_756
Si4 N3 Li2 113.14(5) . 4_756
Mg2 N3 Li2 76.69(10) . 4_756
Si4 N3 Mg2 112.20(6) 4_756 4_756
Si4 N3 Mg2 113.14(5) . 4_756
Mg2 N3 Mg2 76.69(10) . 4_756
Li2 N3 Mg2 0.00(8) 4_756 4_756

loop_
_geom_bond_atom_site_label_1
_geom_bond_atom_site_label_2
_geom_bond_distance
_geom_bond_site_symmetry_2
Si1 N1 1.7237(14) .
Si1 C2 1.871(2) .
Si1 C1 1.875(2) .
Si1 C3 1.875(2) .
Si1 Mg1 3.1284(15) .
Si2 N2 1.7297(17) .
Si2 C6 1.869(3) .
Si2 C5 1.873(2) .
Si2 C4 1.876(2) .
Si2 Mg2 3.2021(14) .
Si3 N2 1.7231(16) .
Si3 C7 1.868(2) .
Si3 C8 1.869(2) .
Si3 C9 1.870(3) .
Si3 Mg1 3.1452(13) .
Si3 Mg2 3.2290(14) .
Si4 N3 1.7253(14) .
Si4 C10 1.872(2) .
Si4 C12 1.873(2) .
Si4 C11 1.874(2) .
Si4 Mg2 3.2025(15) .
Si4 Mg2 3.2199(15) 4_756
Mg1 O2 1.872(6) .
Mg1 O1 2.013(2) 4_756
Mg1 O1 2.023(2) .
Mg1 N1 2.113(2) .
Mg1 N2 2.113(2) .
Mg1 Mg2 2.6320(19) .
Mg1 Li1 2.640(2) 4_756
Mg1 Mg1 2.640(2) 4_756
Mg2 O2 1.854(6) .
Mg2 O1 2.012(2) .
Mg2 O1 2.024(2) 4_756
Mg2 N3 2.124(2) .
Mg2 N2 2.135(2) .
Mg2 Li2 2.635(2) 4_756
Mg2 Mg2 2.635(2) 4_756
Mg2 Si4 3.2199(15) 4_756
O1 O2 0.7758(18) .
O1 O1 1.551(4) 4_756
O1 Li1 2.013(2) 4_756
O1 Mg1 2.013(2) 4_756
O1 Mg2 2.024(2) 4_756
O1 Li2 2.024(2) 4_756
O2 O1 0.7759(18) 4_756
O2 Li2 1.854(6) 4_756
O2 Mg2 1.854(6) 4_756
O2 Li1 1.872(6) 4_756
O2 Mg1 1.872(6) 4_756
N1 Si1 1.7237(14) 4_756
N1 Li1 2.113(2) 4_756
N1 Mg1 2.113(2) 4_756
N3 Si4 1.7253(14) 4_756
N3 Li2 2.124(2) 4_756
N3 Mg2 2.124(2) 4_756

loop_
_geom_torsion_atom_site_label_1
_geom_torsion_atom_site_label_2
_geom_torsion_atom_site_label_3
_geom_torsion_atom_site_label_4
_geom_torsion
_geom_torsion_site_symmetry_1
_geom_torsion_site_symmetry_4
N1 Si1 Mg1 O2 -72.12(13) . .
C2 Si1 Mg1 O2 -68.0(2) . .
C1 Si1 Mg1 O2 53.21(12) . .
C3 Si1 Mg1 O2 160.58(13) . .
N1 Si1 Mg1 O1 -91.68(10) . 4_756
C2 Si1 Mg1 O1 -87.58(19) . 4_756
C1 Si1 Mg1 O1 33.65(9) . 4_756
C3 Si1 Mg1 O1 141.02(10) . 4_756
N1 Si1 Mg1 O1 -49.85(10) . .
C2 Si1 Mg1 O1 -45.8(2) . .
C1 Si1 Mg1 O1 75.48(11) . .
C3 Si1 Mg1 O1 -177.15(11) . .
C2 Si1 Mg1 N1 4.1(2) . .
C1 Si1 Mg1 N1 125.33(11) . .
C3 Si1 Mg1 N1 -127.30(11) . .
N1 Si1 Mg1 N2 159.71(14) . .
C2 Si1 Mg1 N2 163.80(19) . .
C1 Si1 Mg1 N2 -74.96(13) . .
C3 Si1 Mg1 N2 32.41(13) . .
N1 Si1 Mg1 Mg2 -107.43(12) . .
C2 Si1 Mg1 Mg2 -103.33(19) . .
C1 Si1 Mg1 Mg2 17.90(11) . .
C3 Si1 Mg1 Mg2 125.27(12) . .
N1 Si1 Mg1 Li1 -49.75(8) . 4_756
C2 Si1 Mg1 Li1 -45.66(19) . 4_756
C1 Si1 Mg1 Li1 75.58(8) . 4_756
C3 Si1 Mg1 Li1 -177.06(9) . 4_756
N1 Si1 Mg1 Mg1 -49.75(8) . 4_756
C2 Si1 Mg1 Mg1 -45.66(19) . 4_756
C1 Si1 Mg1 Mg1 75.58(8) . 4_756
C3 Si1 Mg1 Mg1 -177.06(9) . 4_756
N1 Si1 Mg1 Si3 106.40(11) . .
C2 Si1 Mg1 Si3 110.50(19) . .
C1 Si1 Mg1 Si3 -128.27(10) . .
C3 Si1 Mg1 Si3 -20.90(11) . .
N2 Si3 Mg1 O2 -75.77(14) . .
C7 Si3 Mg1 O2 48.67(13) . .
C8 Si3 Mg1 O2 -72.5(2) . .
C9 Si3 Mg1 O2 156.14(13) . .
Mg2 Si3 Mg1 O2 -22.40(10) . .
N2 Si3 Mg1 O1 -54.08(12) . 4_756
C7 Si3 Mg1 O1 70.37(10) . 4_756
C8 Si3 Mg1 O1 -50.8(2) . 4_756
C9 Si3 Mg1 O1 177.84(10) . 4_756
Mg2 Si3 Mg1 O1 -0.70(7) . 4_756
N2 Si3 Mg1 O1 -95.28(12) . .
C7 Si3 Mg1 O1 29.16(10) . .
C8 Si3 Mg1 O1 -92.0(2) . .
C9 Si3 Mg1 O1 136.63(10) . .
Mg2 Si3 Mg1 O1 -41.91(7) . .
N2 Si3 Mg1 N1 159.83(14) . .
C7 Si3 Mg1 N1 -75.72(12) . .
C8 Si3 Mg1 N1 163.1(2) . .
C9 Si3 Mg1 N1 31.75(12) . .
Mg2 Si3 Mg1 N1 -146.79(11) . .
C7 Si3 Mg1 N2 124.45(12) . .
C8 Si3 Mg1 N2 3.3(2) . .
C9 Si3 Mg1 N2 -128.08(12) . .
Mg2 Si3 Mg1 N2 53.38(10) . .
N2 Si3 Mg1 Mg2 -53.38(10) . .
C7 Si3 Mg1 Mg2 71.07(8) . .
C8 Si3 Mg1 Mg2 -50.1(2) . .
C9 Si3 Mg1 Mg2 178.54(8) . .
N2 Si3 Mg1 Li1 -111.51(12) . 4_756
C7 Si3 Mg1 Li1 12.94(10) . 4_756
C8 Si3 Mg1 Li1 -108.2(2) . 4_756
C9 Si3 Mg1 Li1 120.41(10) . 4_756
Mg2 Si3 Mg1 Li1 -58.13(6) . 4_756
N2 Si3 Mg1 Mg1 -111.51(12) . 4_756
C7 Si3 Mg1 Mg1 12.94(10) . 4_756
C8 Si3 Mg1 Mg1 -108.2(2) . 4_756
C9 Si3 Mg1 Mg1 120.41(10) . 4_756
Mg2 Si3 Mg1 Mg1 -58.13(6) . 4_756
N2 Si3 Mg1 Si1 105.69(12) . .
C7 Si3 Mg1 Si1 -129.86(10) . .
C8 Si3 Mg1 Si1 109.0(2) . .
C9 Si3 Mg1 Si1 -22.39(10) . .
Mg2 Si3 Mg1 Si1 159.07(9) . .
O1 Mg1 Mg2 O2 30.46(7) 4_756 .
O1 Mg1 Mg2 O2 -30.48(7) . .
N1 Mg1 Mg2 O2 -1.44(7) . .
N2 Mg1 Mg2 O2 179.63(8) . .
Li1 Mg1 Mg2 O2 -0.64(3) 4_756 .
Mg1 Mg1 Mg2 O2 -0.64(3) 4_756 .
Si1 Mg1 Mg2 O2 51.26(8) . .
Si3 Mg1 Mg2 O2 -148.72(5) . .
O2 Mg1 Mg2 O1 30.48(7) . .
O1 Mg1 Mg2 O1 60.93(12) 4_756 .
N1 Mg1 Mg2 O1 29.04(10) . .
N2 Mg1 Mg2 O1 -149.89(10) . .
Li1 Mg1 Mg2 O1 29.84(7) 4_756 .
Mg1 Mg1 Mg2 O1 29.84(7) 4_756 .
Si1 Mg1 Mg2 O1 81.73(10) . .
Si3 Mg1 Mg2 O1 -118.24(8) . .
O2 Mg1 Mg2 O1 -30.46(7) . 4_756
O1 Mg1 Mg2 O1 -60.93(12) . 4_756
N1 Mg1 Mg2 O1 -31.89(10) . 4_756
N2 Mg1 Mg2 O1 149.17(10) . 4_756
Li1 Mg1 Mg2 O1 -31.10(8) 4_756 4_756
Mg1 Mg1 Mg2 O1 -31.10(8) 4_756 4_756
Si1 Mg1 Mg2 O1 20.80(10) . 4_756
Si3 Mg1 Mg2 O1 -179.18(8) . 4_756
O2 Mg1 Mg2 N3 -1.44(8) . .
O1 Mg1 Mg2 N3 29.01(10) 4_756 .
O1 Mg1 Mg2 N3 -31.92(10) . .
N1 Mg1 Mg2 N3 -2.88(15) . .
N2 Mg1 Mg2 N3 178.19(11) . .
Li1 Mg1 Mg2 N3 -2.08(11) 4_756 .
Mg1 Mg1 Mg2 N3 -2.08(11) 4_756 .
Si1 Mg1 Mg2 N3 49.82(14) . .
Si3 Mg1 Mg2 N3 -150.16(9) . .
O2 Mg1 Mg2 N2 -179.63(8) . .
O1 Mg1 Mg2 N2 -149.17(10) 4_756 .
O1 Mg1 Mg2 N2 149.89(10) . .
N1 Mg1 Mg2 N2 178.93(11) . .
Li1 Mg1 Mg2 N2 179.73(8) 4_756 .
Mg1 Mg1 Mg2 N2 179.73(8) 4_756 .
Si1 Mg1 Mg2 N2 -128.37(10) . .
Si3 Mg1 Mg2 N2 31.65(6) . .
O2 Mg1 Mg2 Li2 -0.63(3) . 4_756
O1 Mg1 Mg2 Li2 29.82(8) 4_756 4_756
O1 Mg1 Mg2 Li2 -31.11(7) . 4_756
N1 Mg1 Mg2 Li2 -2.07(11) . 4_756
N2 Mg1 Mg2 Li2 179.00(8) . 4_756
Li1 Mg1 Mg2 Li2 -1.27(7) 4_756 4_756
Mg1 Mg1 Mg2 Li2 -1.27(7) 4_756 4_756
Si1 Mg1 Mg2 Li2 50.62(10) . 4_756
Si3 Mg1 Mg2 Li2 -149.35(6) . 4_756
O2 Mg1 Mg2 Mg2 -0.63(3) . 4_756
O1 Mg1 Mg2 Mg2 29.82(8) 4_756 4_756
O1 Mg1 Mg2 Mg2 -31.11(7) . 4_756
N1 Mg1 Mg2 Mg2 -2.07(11) . 4_756
N2 Mg1 Mg2 Mg2 179.00(8) . 4_756
Li1 Mg1 Mg2 Mg2 -1.27(7) 4_756 4_756
Mg1 Mg1 Mg2 Mg2 -1.27(7) 4_756 4_756
Si1 Mg1 Mg2 Mg2 50.62(10) . 4_756
Si3 Mg1 Mg2 Mg2 -149.35(6) . 4_756
O2 Mg1 Mg2 Si2 -150.09(5) . .
O1 Mg1 Mg2 Si2 -119.64(8) 4_756 .
O1 Mg1 Mg2 Si2 179.43(8) . .
N1 Mg1 Mg2 Si2 -151.53(9) . .
N2 Mg1 Mg2 Si2 29.54(6) . .
Li1 Mg1 Mg2 Si2 -150.73(5) 4_756 .
Mg1 Mg1 Mg2 Si2 -150.73(5) 4_756 .
Si1 Mg1 Mg2 Si2 -98.83(8) . .
Si3 Mg1 Mg2 Si2 61.19(3) . .
O2 Mg1 Mg2 Si4 48.08(7) . .
O1 Mg1 Mg2 Si4 78.54(10) 4_756 .
O1 Mg1 Mg2 Si4 17.61(9) . .
N1 Mg1 Mg2 Si4 46.65(13) . .
N2 Mg1 Mg2 Si4 -132.29(9) . .
Li1 Mg1 Mg2 Si4 47.44(9) 4_756 .
Mg1 Mg1 Mg2 Si4 47.44(9) 4_756 .
Si1 Mg1 Mg2 Si4 99.34(10) . .
Si3 Mg1 Mg2 Si4 -100.64(7) . .
O2 Mg1 Mg2 Si4 -49.50(7) . 4_756
O1 Mg1 Mg2 Si4 -19.04(9) 4_756 4_756
O1 Mg1 Mg2 Si4 -79.97(10) . 4_756
N1 Mg1 Mg2 Si4 -50.93(13) . 4_756
N2 Mg1 Mg2 Si4 130.13(9) . 4_756
Li1 Mg1 Mg2 Si4 -50.14(9) 4_756 4_756
Mg1 Mg1 Mg2 Si4 -50.14(9) 4_756 4_756
Si1 Mg1 Mg2 Si4 1.76(14) . 4_756
Si3 Mg1 Mg2 Si4 161.78(7) . 4_756
N2 Si2 Mg2 O2 -71.88(14) . .
C6 Si2 Mg2 O2 157.78(13) . .
C5 Si2 Mg2 O2 -79.5(2) . .
C4 Si2 Mg2 O2 49.62(13) . .
N2 Si2 Mg2 O1 -49.51(11) . .
C6 Si2 Mg2 O1 -179.85(10) . .
C5 Si2 Mg2 O1 -57.1(2) . .
C4 Si2 Mg2 O1 71.99(11) . .
N2 Si2 Mg2 O1 -91.34(12) . 4_756
C6 Si2 Mg2 O1 138.32(10) . 4_756
C5 Si2 Mg2 O1 -99.0(2) . 4_756
C4 Si2 Mg2 O1 30.16(10) . 4_756
N2 Si2 Mg2 N3 161.42(14) . .
C6 Si2 Mg2 N3 31.08(12) . .
C5 Si2 Mg2 N3 153.8(2) . .
C4 Si2 Mg2 N3 -77.08(12) . .
C6 Si2 Mg2 N2 -130.34(12) . .
C5 Si2 Mg2 N2 -7.6(2) . .
C4 Si2 Mg2 N2 121.50(12) . .
N2 Si2 Mg2 Mg1 -50.00(10) . .
C6 Si2 Mg2 Mg1 179.66(8) . .
C5 Si2 Mg2 Mg1 -57.6(2) . .
C4 Si2 Mg2 Mg1 71.50(8) . .
N2 Si2 Mg2 Li2 -107.53(11) . 4_756
C6 Si2 Mg2 Li2 122.13(10) . 4_756
C5 Si2 Mg2 Li2 -115.2(2) . 4_756
C4 Si2 Mg2 Li2 13.97(11) . 4_756
N2 Si2 Mg2 Mg2 -107.53(11) . 4_756
C6 Si2 Mg2 Mg2 122.13(10) . 4_756
C5 Si2 Mg2 Mg2 -115.2(2) . 4_756
C4 Si2 Mg2 Mg2 13.97(11) . 4_756
N2 Si2 Mg2 Si4 109.58(12) . .
C6 Si2 Mg2 Si4 -20.76(10) . .
C5 Si2 Mg2 Si4 102.0(2) . .
C4 Si2 Mg2 Si4 -128.92(10) . .
N2 Si2 Mg2 Si4 172.58(10) . 4_756
C6 Si2 Mg2 Si4 42.24(8) . 4_756
C5 Si2 Mg2 Si4 164.96(19) . 4_756
C4 Si2 Mg2 Si4 -65.92(9) . 4_756
N3 Si4 Mg2 O2 -75.75(13) . .
C10 Si4 Mg2 O2 155.89(12) . .
C12 Si4 Mg2 O2 -74.57(19) . .
C11 Si4 Mg2 O2 48.89(12) . .
Mg2 Si4 Mg2 O2 -21.97(10) 4_756 .
N3 Si4 Mg2 O1 -95.72(10) . .
C10 Si4 Mg2 O1 135.93(9) . .
C12 Si4 Mg2 O1 -94.53(17) . .
C11 Si4 Mg2 O1 28.93(9) . .
Mg2 Si4 Mg2 O1 -41.94(6) 4_756 .
N3 Si4 Mg2 O1 -54.09(10) . 4_756
C10 Si4 Mg2 O1 177.56(10) . 4_756
C12 Si4 Mg2 O1 -52.90(18) . 4_756
C11 Si4 Mg2 O1 70.56(10) . 4_756
Mg2 Si4 Mg2 O1 -0.31(6) 4_756 4_756
C10 Si4 Mg2 N3 -128.35(12) . .
C12 Si4 Mg2 N3 1.18(18) . .
C11 Si4 Mg2 N3 124.65(11) . .
Mg2 Si4 Mg2 N3 53.78(9) 4_756 .
N3 Si4 Mg2 N2 157.72(15) . .
C10 Si4 Mg2 N2 29.36(13) . .
C12 Si4 Mg2 N2 158.90(18) . .
C11 Si4 Mg2 N2 -77.64(13) . .
Mg2 Si4 Mg2 N2 -148.50(13) 4_756 .
N3 Si4 Mg2 Mg1 -109.04(11) . .
C10 Si4 Mg2 Mg1 122.60(10) . .
C12 Si4 Mg2 Mg1 -107.86(17) . .
C11 Si4 Mg2 Mg1 15.60(10) . .
Mg2 Si4 Mg2 Mg1 -55.26(6) 4_756 .
N3 Si4 Mg2 Li2 -53.78(9) . 4_756
C10 Si4 Mg2 Li2 177.87(8) . 4_756
C12 Si4 Mg2 Li2 -52.59(17) . 4_756
C11 Si4 Mg2 Li2 70.87(8) . 4_756
Mg2 Si4 Mg2 Li2 0.0 4_756 4_756
N3 Si4 Mg2 Mg2 -53.78(9) . 4_756
C10 Si4 Mg2 Mg2 177.87(8) . 4_756
C12 Si4 Mg2 Mg2 -52.59(17) . 4_756
C11 Si4 Mg2 Mg2 70.87(8) . 4_756
N3 Si4 Mg2 Si2 102.80(12) . .
C10 Si4 Mg2 Si2 -25.55(10) . .
C12 Si4 Mg2 Si2 103.99(17) . .
C11 Si4 Mg2 Si2 -132.55(10) . .
Mg2 Si4 Mg2 Si2 156.58(10) 4_756 .
N3 Si4 Mg2 Si4 21.81(8) . 4_756
C10 Si4 Mg2 Si4 -106.54(8) . 4_756
C12 Si4 Mg2 Si4 23.00(16) . 4_756
C11 Si4 Mg2 Si4 146.46(7) . 4_756
Mg2 Si4 Mg2 Si4 75.59(5) 4_756 4_756
O1 Mg2 O1 O2 -0.7(5) 4_756 .
N3 Mg2 O1 O2 91.4(5) . .
N2 Mg2 O1 O2 -92.6(5) . .
Mg1 Mg2 O1 O2 -69.3(5) . .
Li2 Mg2 O1 O2 67.8(5) 4_756 .
Mg2 Mg2 O1 O2 67.8(5) 4_756 .
Si2 Mg2 O1 O2 -69.9(5) . .
Si4 Mg2 O1 O2 121.4(5) . .
Si4 Mg2 O1 O2 67.4(5) 4_756 .
O2 Mg2 O1 O1 0.7(5) . 4_756
N3 Mg2 O1 O1 92.14(9) . 4_756
N2 Mg2 O1 O1 -91.81(10) . 4_756
Mg1 Mg2 O1 O1 -68.61(8) . 4_756
Li2 Mg2 O1 O1 68.54(10) 4_756 4_756
Mg2 Mg2 O1 O1 68.54(10) 4_756 4_756
Si2 Mg2 O1 O1 -69.20(10) . 4_756
Si4 Mg2 O1 O1 122.10(8) . 4_756
Si4 Mg2 O1 O1 68.16(9) 4_756 4_756
O2 Mg2 O1 Li1 0.6(5) . 4_756
O1 Mg2 O1 Li1 -0.13(13) 4_756 4_756
N3 Mg2 O1 Li1 92.01(14) . 4_756
N2 Mg2 O1 Li1 -91.94(14) . 4_756
Mg1 Mg2 O1 Li1 -68.74(14) . 4_756
Li2 Mg2 O1 Li1 68.41(13) 4_756 4_756
Mg2 Mg2 O1 Li1 68.41(13) 4_756 4_756
Si2 Mg2 O1 Li1 -69.33(15) . 4_756
Si4 Mg2 O1 Li1 121.97(13) . 4_756
Si4 Mg2 O1 Li1 68.03(15) 4_756 4_756
O2 Mg2 O1 Mg1 0.6(5) . 4_756
O1 Mg2 O1 Mg1 -0.13(13) 4_756 4_756
N3 Mg2 O1 Mg1 92.01(14) . 4_756
N2 Mg2 O1 Mg1 -91.94(14) . 4_756
Mg1 Mg2 O1 Mg1 -68.74(14) . 4_756
Li2 Mg2 O1 Mg1 68.41(13) 4_756 4_756
Mg2 Mg2 O1 Mg1 68.41(13) 4_756 4_756
Si2 Mg2 O1 Mg1 -69.33(15) . 4_756
Si4 Mg2 O1 Mg1 121.97(13) . 4_756
Si4 Mg2 O1 Mg1 68.03(15) 4_756 4_756
O2 Mg2 O1 Mg1 69.3(5) . .
O1 Mg2 O1 Mg1 68.61(8) 4_756 .
N3 Mg2 O1 Mg1 160.75(6) . .
N2 Mg2 O1 Mg1 -23.21(7) . .
Li2 Mg2 O1 Mg1 137.14(9) 4_756 .
Mg2 Mg2 O1 Mg1 137.14(9) 4_756 .
Si2 Mg2 O1 Mg1 -0.59(8) . .
Si4 Mg2 O1 Mg1 -169.30(6) . .
Si4 Mg2 O1 Mg1 136.77(6) 4_756 .
O2 Mg2 O1 Mg2 -67.8(5) . 4_756
O1 Mg2 O1 Mg2 -68.54(10) 4_756 4_756
N3 Mg2 O1 Mg2 23.61(6) . 4_756
N2 Mg2 O1 Mg2 -160.35(8) . 4_756
Mg1 Mg2 O1 Mg2 -137.14(9) . 4_756
Li2 Mg2 O1 Mg2 0.0 4_756 4_756
Si2 Mg2 O1 Mg2 -137.74(7) . 4_756
Si4 Mg2 O1 Mg2 53.56(5) . 4_756
Si4 Mg2 O1 Mg2 -0.37(8) 4_756 4_756
O2 Mg2 O1 Li2 -67.8(5) . 4_756
O1 Mg2 O1 Li2 -68.54(10) 4_756 4_756
N3 Mg2 O1 Li2 23.61(6) . 4_756
N2 Mg2 O1 Li2 -160.35(8) . 4_756
Mg1 Mg2 O1 Li2 -137.14(9) . 4_756
Mg2 Mg2 O1 Li2 0.0 4_756 4_756
Si2 Mg2 O1 Li2 -137.74(7) . 4_756
Si4 Mg2 O1 Li2 53.56(5) . 4_756
Si4 Mg2 O1 Li2 -0.37(8) 4_756 4_756
O1 Mg1 O1 O2 -0.7(5) 4_756 .
N1 Mg1 O1 O2 -93.5(5) . .
N2 Mg1 O1 O2 92.2(5) . .
Mg2 Mg1 O1 O2 68.7(5) . .
Li1 Mg1 O1 O2 -70.0(5) 4_756 .
Mg1 Mg1 O1 O2 -70.0(5) 4_756 .
Si1 Mg1 O1 O2 -69.9(5) . .
Si3 Mg1 O1 O2 123.3(5) . .
O2 Mg1 O1 O1 0.7(5) . 4_756
N1 Mg1 O1 O1 -92.80(9) . 4_756
N2 Mg1 O1 O1 92.91(10) . 4_756
Mg2 Mg1 O1 O1 69.44(8) . 4_756
Li1 Mg1 O1 O1 -69.30(10) 4_756 4_756
Mg1 Mg1 O1 O1 -69.30(10) 4_756 4_756
Si1 Mg1 O1 O1 -69.19(9) . 4_756
Si3 Mg1 O1 O1 124.03(9) . 4_756
O2 Mg1 O1 Mg2 -68.7(5) . .
O1 Mg1 O1 Mg2 -69.44(8) 4_756 .
N1 Mg1 O1 Mg2 -162.24(6) . .
N2 Mg1 O1 Mg2 23.47(8) . .
Li1 Mg1 O1 Mg2 -138.74(10) 4_756 .
Mg1 Mg1 O1 Mg2 -138.74(10) 4_756 .
Si1 Mg1 O1 Mg2 -138.63(6) . .
Si3 Mg1 O1 Mg2 54.59(6) . .
O2 Mg1 O1 Li1 70.0(5) . 4_756
O1 Mg1 O1 Li1 69.30(10) 4_756 4_756
N1 Mg1 O1 Li1 -23.50(6) . 4_756
N2 Mg1 O1 Li1 162.21(8) . 4_756
Mg2 Mg1 O1 Li1 138.74(10) . 4_756
Mg1 Mg1 O1 Li1 0.0 4_756 4_756
Si1 Mg1 O1 Li1 0.11(8) . 4_756
Si3 Mg1 O1 Li1 -166.67(6) . 4_756
O2 Mg1 O1 Mg1 70.0(5) . 4_756
O1 Mg1 O1 Mg1 69.30(10) 4_756 4_756
N1 Mg1 O1 Mg1 -23.50(6) . 4_756
N2 Mg1 O1 Mg1 162.21(8) . 4_756
Mg2 Mg1 O1 Mg1 138.74(10) . 4_756
Li1 Mg1 O1 Mg1 0.0 4_756 4_756
Si1 Mg1 O1 Mg1 0.11(8) . 4_756
Si3 Mg1 O1 Mg1 -166.67(6) . 4_756
O2 Mg1 O1 Mg2 0.6(5) . 4_756
O1 Mg1 O1 Mg2 -0.12(12) 4_756 4_756
N1 Mg1 O1 Mg2 -92.92(14) . 4_756
N2 Mg1 O1 Mg2 92.79(14) . 4_756
Mg2 Mg1 O1 Mg2 69.32(13) . 4_756
Li1 Mg1 O1 Mg2 -69.43(12) 4_756 4_756
Mg1 Mg1 O1 Mg2 -69.43(12) 4_756 4_756
Si1 Mg1 O1 Mg2 -69.31(15) . 4_756
Si3 Mg1 O1 Mg2 123.91(13) . 4_756
O2 Mg1 O1 Li2 0.6(5) . 4_756
O1 Mg1 O1 Li2 -0.12(12) 4_756 4_756
N1 Mg1 O1 Li2 -92.92(14) . 4_756
N2 Mg1 O1 Li2 92.79(14) . 4_756
Mg2 Mg1 O1 Li2 69.32(13) . 4_756
Li1 Mg1 O1 Li2 -69.43(12) 4_756 4_756
Mg1 Mg1 O1 Li2 -69.43(12) 4_756 4_756
Si1 Mg1 O1 Li2 -69.31(15) . 4_756
Si3 Mg1 O1 Li2 123.91(13) . 4_756
Mg2 O1 O2 O1 134.64(15) . 4_756
Li1 O1 O2 O1 -44.9(2) 4_756 4_756
Mg1 O1 O2 O1 -44.9(2) 4_756 4_756
Mg1 O1 O2 O1 44.75(14) . 4_756
Mg2 O1 O2 O1 -134.8(2) 4_756 4_756
Li2 O1 O2 O1 -134.8(2) 4_756 4_756
O1 O1 O2 Mg2 -134.64(15) 4_756 .
Li1 O1 O2 Mg2 -179.5(4) 4_756 .
Mg1 O1 O2 Mg2 -179.5(4) 4_756 .
Mg1 O1 O2 Mg2 -89.88(5) . .
Mg2 O1 O2 Mg2 90.6(4) 4_756 .
Li2 O1 O2 Mg2 90.6(4) 4_756 .
O1 O1 O2 Li2 134.8(2) 4_756 4_756
Mg2 O1 O2 Li2 -90.6(4) . 4_756
Li1 O1 O2 Li2 89.86(6) 4_756 4_756
Mg1 O1 O2 Li2 89.86(6) 4_756 4_756
Mg1 O1 O2 Li2 179.5(4) . 4_756
Mg2 O1 O2 Li2 0.0 4_756 4_756
O1 O1 O2 Mg2 134.8(2) 4_756 4_756
Mg2 O1 O2 Mg2 -90.6(4) . 4_756
Li1 O1 O2 Mg2 89.86(6) 4_756 4_756
Mg1 O1 O2 Mg2 89.86(6) 4_756 4_756
Mg1 O1 O2 Mg2 179.5(4) . 4_756
Li2 O1 O2 Mg2 0.0 4_756 4_756
O1 O1 O2 Li1 44.9(2) 4_756 4_756
Mg2 O1 O2 Li1 179.5(4) . 4_756
Mg1 O1 O2 Li1 0.0 4_756 4_756
Mg1 O1 O2 Li1 89.7(4) . 4_756
Mg2 O1 O2 Li1 -89.86(6) 4_756 4_756
Li2 O1 O2 Li1 -89.86(6) 4_756 4_756
O1 O1 O2 Mg1 44.9(2) 4_756 4_756
Mg2 O1 O2 Mg1 179.5(4) . 4_756
Li1 O1 O2 Mg1 0.0 4_756 4_756
Mg1 O1 O2 Mg1 89.7(4) . 4_756
Mg2 O1 O2 Mg1 -89.86(6) 4_756 4_756
Li2 O1 O2 Mg1 -89.86(6) 4_756 4_756
O1 O1 O2 Mg1 -44.75(14) 4_756 .
Mg2 O1 O2 Mg1 89.88(5) . .
Li1 O1 O2 Mg1 -89.7(4) 4_756 .
Mg1 O1 O2 Mg1 -89.7(4) 4_756 .
Mg2 O1 O2 Mg1 -179.5(4) 4_756 .
Li2 O1 O2 Mg1 -179.5(4) 4_756 .
O1 Mg2 O2 O1 178.6(10) 4_756 .
N3 Mg2 O2 O1 -91.2(5) . .
N2 Mg2 O2 O1 90.0(5) . .
Mg1 Mg2 O2 O1 89.7(5) . .
Li2 Mg2 O2 O1 -91.2(5) 4_756 .
Mg2 Mg2 O2 O1 -91.2(5) 4_756 .
Si2 Mg2 O2 O1 118.8(5) . .
Si4 Mg2 O2 O1 -62.0(5) . .
Si4 Mg2 O2 O1 -120.0(5) 4_756 .
O1 Mg2 O2 O1 -178.6(10) . 4_756
N3 Mg2 O2 O1 90.2(5) . 4_756
N2 Mg2 O2 O1 -88.6(5) . 4_756
Mg1 Mg2 O2 O1 -88.9(5) . 4_756
Li2 Mg2 O2 O1 90.2(5) 4_756 4_756
Mg2 Mg2 O2 O1 90.2(5) 4_756 4_756
Si2 Mg2 O2 O1 -59.8(5) . 4_756
Si4 Mg2 O2 O1 119.3(5) . 4_756
Si4 Mg2 O2 O1 61.4(5) 4_756 4_756
O1 Mg2 O2 Li2 91.2(5) . 4_756
O1 Mg2 O2 Li2 -90.2(5) 4_756 4_756
N3 Mg2 O2 Li2 0.0 . 4_756
N2 Mg2 O2 Li2 -178.81(8) . 4_756
Mg1 Mg2 O2 Li2 -179.10(5) . 4_756
Mg2 Mg2 O2 Li2 0.0 4_756 4_756
Si2 Mg2 O2 Li2 -150.06(7) . 4_756
Si4 Mg2 O2 Li2 29.11(3) . 4_756
Si4 Mg2 O2 Li2 -28.84(3) 4_756 4_756
O1 Mg2 O2 Mg2 91.2(5) . 4_756
O1 Mg2 O2 Mg2 -90.2(5) 4_756 4_756
N3 Mg2 O2 Mg2 0.0 . 4_756
N2 Mg2 O2 Mg2 -178.81(8) . 4_756
Mg1 Mg2 O2 Mg2 -179.10(5) . 4_756
Li2 Mg2 O2 Mg2 0.0 4_756 4_756
Si2 Mg2 O2 Mg2 -150.06(7) . 4_756
Si4 Mg2 O2 Mg2 29.11(3) . 4_756
Si4 Mg2 O2 Mg2 -28.84(3) 4_756 4_756
O1 Mg2 O2 Li1 -27(16) . 4_756
O1 Mg2 O2 Li1 152(17) 4_756 4_756
N3 Mg2 O2 Li1 -118(17) . 4_756
N2 Mg2 O2 Li1 63(17) . 4_756
Mg1 Mg2 O2 Li1 63(17) . 4_756
Li2 Mg2 O2 Li1 -118(17) 4_756 4_756
Mg2 Mg2 O2 Li1 -118(17) 4_756 4_756
Si2 Mg2 O2 Li1 92(17) . 4_756
Si4 Mg2 O2 Li1 -89(17) . 4_756
Si4 Mg2 O2 Li1 -147(17) 4_756 4_756
O1 Mg2 O2 Mg1 -27(16) . 4_756
O1 Mg2 O2 Mg1 152(17) 4_756 4_756
N3 Mg2 O2 Mg1 -118(17) . 4_756
N2 Mg2 O2 Mg1 63(17) . 4_756
Mg1 Mg2 O2 Mg1 63(17) . 4_756
Li2 Mg2 O2 Mg1 -118(17) 4_756 4_756
Mg2 Mg2 O2 Mg1 -118(17) 4_756 4_756
Si2 Mg2 O2 Mg1 92(17) . 4_756
Si4 Mg2 O2 Mg1 -89(17) . 4_756
Si4 Mg2 O2 Mg1 -147(17) 4_756 4_756
O1 Mg2 O2 Mg1 -89.7(5) . .
O1 Mg2 O2 Mg1 88.9(5) 4_756 .
N3 Mg2 O2 Mg1 179.10(5) . .
N2 Mg2 O2 Mg1 0.29(6) . .
Li2 Mg2 O2 Mg1 179.10(5) 4_756 .
Mg2 Mg2 O2 Mg1 179.10(5) 4_756 .
Si2 Mg2 O2 Mg1 29.04(5) . .
Si4 Mg2 O2 Mg1 -151.79(5) . .
Si4 Mg2 O2 Mg1 150.26(5) 4_756 .
O1 Mg1 O2 O1 178.6(10) 4_756 .
N1 Mg1 O2 O1 88.9(5) . .
N2 Mg1 O2 O1 -90.5(5) . .
Mg2 Mg1 O2 O1 -90.2(5) . .
Li1 Mg1 O2 O1 88.9(5) 4_756 .
Mg1 Mg1 O2 O1 88.9(5) 4_756 .
Si1 Mg1 O2 O1 118.8(5) . .
Si3 Mg1 O2 O1 -60.3(5) . .
O1 Mg1 O2 O1 -178.6(10) . 4_756
N1 Mg1 O2 O1 -89.8(5) . 4_756
N2 Mg1 O2 O1 90.9(5) . 4_756
Mg2 Mg1 O2 O1 91.2(5) . 4_756
Li1 Mg1 O2 O1 -89.8(5) 4_756 4_756
Mg1 Mg1 O2 O1 -89.8(5) 4_756 4_756
Si1 Mg1 O2 O1 -59.8(5) . 4_756
Si3 Mg1 O2 O1 121.1(5) . 4_756
O1 Mg1 O2 Mg2 -91.2(5) 4_756 .
O1 Mg1 O2 Mg2 90.2(5) . .
N1 Mg1 O2 Mg2 179.09(5) . .
N2 Mg1 O2 Mg2 -0.29(6) . .
Li1 Mg1 O2 Mg2 179.09(5) 4_756 .
Mg1 Mg1 O2 Mg2 179.09(5) 4_756 .
Si1 Mg1 O2 Mg2 -150.94(6) . .
Si3 Mg1 O2 Mg2 29.94(5) . .
O1 Mg1 O2 Li2 27(16) 4_756 4_756
O1 Mg1 O2 Li2 -152(17) . 4_756
N1 Mg1 O2 Li2 -63(17) . 4_756
N2 Mg1 O2 Li2 118(17) . 4_756
Mg2 Mg1 O2 Li2 118(17) . 4_756
Li1 Mg1 O2 Li2 -63(17) 4_756 4_756
Mg1 Mg1 O2 Li2 -63(17) 4_756 4_756
Si1 Mg1 O2 Li2 -33(17) . 4_756
Si3 Mg1 O2 Li2 148(17) . 4_756
O1 Mg1 O2 Mg2 27(16) 4_756 4_756
O1 Mg1 O2 Mg2 -152(17) . 4_756
N1 Mg1 O2 Mg2 -63(17) . 4_756
N2 Mg1 O2 Mg2 118(17) . 4_756
Mg2 Mg1 O2 Mg2 118(17) . 4_756
Li1 Mg1 O2 Mg2 -63(17) 4_756 4_756
Mg1 Mg1 O2 Mg2 -63(17) 4_756 4_756
Si1 Mg1 O2 Mg2 -33(17) . 4_756
Si3 Mg1 O2 Mg2 148(17) . 4_756
O1 Mg1 O2 Li1 89.8(5) 4_756 4_756
O1 Mg1 O2 Li1 -88.9(5) . 4_756
N1 Mg1 O2 Li1 0.0 . 4_756
N2 Mg1 O2 Li1 -179.39(8) . 4_756
Mg2 Mg1 O2 Li1 -179.09(5) . 4_756
Mg1 Mg1 O2 Li1 0.0 4_756 4_756
Si1 Mg1 O2 Li1 29.97(4) . 4_756
Si3 Mg1 O2 Li1 -149.16(7) . 4_756
O1 Mg1 O2 Mg1 89.8(5) 4_756 4_756
O1 Mg1 O2 Mg1 -88.9(5) . 4_756
N1 Mg1 O2 Mg1 0.0 . 4_756
N2 Mg1 O2 Mg1 -179.39(8) . 4_756
Mg2 Mg1 O2 Mg1 -179.09(5) . 4_756
Li1 Mg1 O2 Mg1 0.0 4_756 4_756
Si1 Mg1 O2 Mg1 29.97(4) . 4_756
Si3 Mg1 O2 Mg1 -149.16(7) . 4_756
C2 Si1 N1 Si1 42.91(9) . 4_756
C1 Si1 N1 Si1 160.81(8) . 4_756
C3 Si1 N1 Si1 -80.55(10) . 4_756
Mg1 Si1 N1 Si1 -139.07(6) . 4_756
C2 Si1 N1 Li1 -93.01(13) . 4_756
C1 Si1 N1 Li1 24.89(12) . 4_756
C3 Si1 N1 Li1 143.54(11) . 4_756
Mg1 Si1 N1 Li1 85.02(14) . 4_756
C2 Si1 N1 Mg1 -93.01(13) . 4_756
C1 Si1 N1 Mg1 24.89(12) . 4_756
C3 Si1 N1 Mg1 143.54(11) . 4_756
Mg1 Si1 N1 Mg1 85.02(14) . 4_756
C2 Si1 N1 Mg1 -178.03(9) . .
C1 Si1 N1 Mg1 -60.13(10) . .
C3 Si1 N1 Mg1 58.52(13) . .
O2 Mg1 N1 Si1 -104.88(9) . 4_756
O1 Mg1 N1 Si1 -127.67(10) 4_756 4_756
O1 Mg1 N1 Si1 -82.22(10) . 4_756
N2 Mg1 N1 Si1 72.5(3) . 4_756
Mg2 Mg1 N1 Si1 -103.86(11) . 4_756
Li1 Mg1 N1 Si1 -104.88(9) 4_756 4_756
Mg1 Mg1 N1 Si1 -104.88(9) 4_756 4_756
Si1 Mg1 N1 Si1 140.66(14) . 4_756
Si3 Mg1 N1 Si1 22.27(15) . 4_756
O2 Mg1 N1 Si1 114.46(7) . .
O1 Mg1 N1 Si1 91.66(9) 4_756 .
O1 Mg1 N1 Si1 137.11(9) . .
N2 Mg1 N1 Si1 -68.2(3) . .
Mg2 Mg1 N1 Si1 115.48(10) . .
Li1 Mg1 N1 Si1 114.46(7) 4_756 .
Mg1 Mg1 N1 Si1 114.46(7) 4_756 .
Si3 Mg1 N1 Si1 -118.39(7) . .
O2 Mg1 N1 Li1 0.0 . 4_756
O1 Mg1 N1 Li1 -22.80(5) 4_756 4_756
O1 Mg1 N1 Li1 22.65(5) . 4_756
N2 Mg1 N1 Li1 177.4(3) . 4_756
Mg2 Mg1 N1 Li1 1.02(5) . 4_756
Mg1 Mg1 N1 Li1 0.0 4_756 4_756
Si1 Mg1 N1 Li1 -114.46(7) . 4_756
Si3 Mg1 N1 Li1 127.15(11) . 4_756
O2 Mg1 N1 Mg1 0.0 . 4_756
O1 Mg1 N1 Mg1 -22.80(5) 4_756 4_756
O1 Mg1 N1 Mg1 22.65(5) . 4_756
N2 Mg1 N1 Mg1 177.4(3) . 4_756
Mg2 Mg1 N1 Mg1 1.02(5) . 4_756
Li1 Mg1 N1 Mg1 0.0 4_756 4_756
Si1 Mg1 N1 Mg1 -114.46(7) . 4_756
Si3 Mg1 N1 Mg1 127.15(11) . 4_756
C7 Si3 N2 Si2 158.14(12) . .
C8 Si3 N2 Si2 40.46(17) . .
C9 Si3 N2 Si2 -83.11(15) . .
Mg1 Si3 N2 Si2 -141.13(18) . .
Mg2 Si3 N2 Si2 135.45(18) . .
C7 Si3 N2 Mg1 -60.73(13) . .
C8 Si3 N2 Mg1 -178.41(11) . .
C9 Si3 N2 Mg1 58.02(12) . .
Mg2 Si3 N2 Mg1 -83.42(10) . .
C7 Si3 N2 Mg2 22.70(14) . .
C8 Si3 N2 Mg2 -94.99(13) . .
C9 Si3 N2 Mg2 141.44(11) . .
Mg1 Si3 N2 Mg2 83.42(10) . .
C6 Si2 N2 Si3 -81.57(15) . .
C5 Si2 N2 Si3 40.02(17) . .
C4 Si2 N2 Si3 158.83(12) . .
Mg2 Si2 N2 Si3 -136.14(18) . .
C6 Si2 N2 Mg1 140.21(11) . .
C5 Si2 N2 Mg1 -98.20(13) . .
C4 Si2 N2 Mg1 20.62(14) . .
Mg2 Si2 N2 Mg1 85.64(10) . .
C6 Si2 N2 Mg2 54.57(12) . .
C5 Si2 N2 Mg2 176.16(11) . .
C4 Si2 N2 Mg2 -65.03(13) . .
O2 Mg1 N2 Si3 110.46(9) . .
O1 Mg1 N2 Si3 133.29(10) 4_756 .
O1 Mg1 N2 Si3 87.76(10) . .
N1 Mg1 N2 Si3 -66.9(3) . .
Mg2 Mg1 N2 Si3 110.19(10) . .
Li1 Mg1 N2 Si3 109.75(14) 4_756 .
Mg1 Mg1 N2 Si3 109.75(14) 4_756 .
Si1 Mg1 N2 Si3 -118.34(10) . .
O2 Mg1 N2 Si2 -107.22(10) . .
O1 Mg1 N2 Si2 -84.39(11) 4_756 .
O1 Mg1 N2 Si2 -129.92(11) . .
N1 Mg1 N2 Si2 75.4(3) . .
Mg2 Mg1 N2 Si2 -107.48(11) . .
Li1 Mg1 N2 Si2 -107.92(14) 4_756 .
Mg1 Mg1 N2 Si2 -107.92(14) 4_756 .
Si1 Mg1 N2 Si2 23.98(17) . .
Si3 Mg1 N2 Si2 142.33(17) . .
O2 Mg1 N2 Mg2 0.26(5) . .
O1 Mg1 N2 Mg2 23.09(8) 4_756 .
O1 Mg1 N2 Mg2 -22.44(7) . .
N1 Mg1 N2 Mg2 -177.1(3) . .
Li1 Mg1 N2 Mg2 -0.44(13) 4_756 .
Mg1 Mg1 N2 Mg2 -0.44(13) 4_756 .
Si1 Mg1 N2 Mg2 131.46(9) . .
Si3 Mg1 N2 Mg2 -110.19(10) . .
O2 Mg2 N2 Si3 -106.23(9) . .
O1 Mg2 N2 Si3 -83.41(11) . .
O1 Mg2 N2 Si3 -128.88(10) 4_756 .
N3 Mg2 N2 Si3 79.0(3) . .
Mg1 Mg2 N2 Si3 -105.97(10) . .
Li2 Mg2 N2 Si3 -107.57(14) 4_756 .
Mg2 Mg2 N2 Si3 -107.57(14) 4_756 .
Si2 Mg2 N2 Si3 139.38(16) . .
Si4 Mg2 N2 Si3 22.48(17) . .
Si4 Mg2 N2 Si3 127.94(9) 4_756 .
O2 Mg2 N2 Si2 114.39(9) . .
O1 Mg2 N2 Si2 137.21(10) . .
O1 Mg2 N2 Si2 91.74(10) 4_756 .
N3 Mg2 N2 Si2 -60.4(3) . .
Mg1 Mg2 N2 Si2 114.65(10) . .
Li2 Mg2 N2 Si2 113.05(13) 4_756 .
Mg2 Mg2 N2 Si2 113.05(13) 4_756 .
Si4 Mg2 N2 Si2 -116.90(10) . .
Si4 Mg2 N2 Si2 -11.44(16) 4_756 .
O2 Mg2 N2 Mg1 -0.27(5) . .
O1 Mg2 N2 Mg1 22.55(7) . .
O1 Mg2 N2 Mg1 -22.91(7) 4_756 .
N3 Mg2 N2 Mg1 -175.0(3) . .
Li2 Mg2 N2 Mg1 -1.61(13) 4_756 .
Mg2 Mg2 N2 Mg1 -1.61(13) 4_756 .
Si2 Mg2 N2 Mg1 -114.65(10) . .
Si4 Mg2 N2 Mg1 128.45(10) . .
Si4 Mg2 N2 Mg1 -126.09(10) 4_756 .
C10 Si4 N3 Si4 -79.96(9) . 4_756
C12 Si4 N3 Si4 42.68(8) . 4_756
C11 Si4 N3 Si4 161.26(8) . 4_756
Mg2 Si4 N3 Si4 -137.94(7) . 4_756
Mg2 Si4 N3 Si4 137.58(7) 4_756 4_756
C10 Si4 N3 Mg2 57.98(13) . .
C12 Si4 N3 Mg2 -179.38(10) . .
C11 Si4 N3 Mg2 -60.80(10) . .
Mg2 Si4 N3 Mg2 -84.49(14) 4_756 .
C10 Si4 N3 Li2 142.47(10) . 4_756
C12 Si4 N3 Li2 -94.89(12) . 4_756
C11 Si4 N3 Li2 23.69(11) . 4_756
Mg2 Si4 N3 Li2 84.49(14) . 4_756
Mg2 Si4 N3 Li2 0.0 4_756 4_756
C10 Si4 N3 Mg2 142.47(10) . 4_756
C12 Si4 N3 Mg2 -94.89(12) . 4_756
C11 Si4 N3 Mg2 23.69(11) . 4_756
Mg2 Si4 N3 Mg2 84.49(14) . 4_756
O2 Mg2 N3 Si4 -108.73(8) . 4_756
O1 Mg2 N3 Si4 -131.55(9) . 4_756
O1 Mg2 N3 Si4 -86.06(10) 4_756 4_756
N2 Mg2 N3 Si4 66.0(3) . 4_756
Mg1 Mg2 N3 Si4 -107.70(11) . 4_756
Li2 Mg2 N3 Si4 -108.73(8) 4_756 4_756
Mg2 Mg2 N3 Si4 -108.73(8) 4_756 4_756
Si2 Mg2 N3 Si4 21.11(14) . 4_756
Si4 Mg2 N3 Si4 141.41(14) . 4_756
O2 Mg2 N3 Si4 109.86(8) . .
O1 Mg2 N3 Si4 87.04(10) . .
O1 Mg2 N3 Si4 132.52(9) 4_756 .
N2 Mg2 N3 Si4 -75.4(3) . .
Mg1 Mg2 N3 Si4 110.89(11) . .
Li2 Mg2 N3 Si4 109.86(8) 4_756 .
Mg2 Mg2 N3 Si4 109.86(8) 4_756 .
Si2 Mg2 N3 Si4 -120.30(7) . .
Si4 Mg2 N3 Si4 -141.41(14) 4_756 .
O2 Mg2 N3 Li2 0.0 . 4_756
O1 Mg2 N3 Li2 -22.82(5) . 4_756
O1 Mg2 N3 Li2 22.67(5) 4_756 4_756
N2 Mg2 N3 Li2 174.8(3) . 4_756
Mg1 Mg2 N3 Li2 1.03(5) . 4_756
Mg2 Mg2 N3 Li2 0.0 4_756 4_756
Si2 Mg2 N3 Li2 129.84(10) . 4_756
Si4 Mg2 N3 Li2 -109.86(8) . 4_756
Si4 Mg2 N3 Li2 108.73(8) 4_756 4_756
O2 Mg2 N3 Mg2 0.0 . 4_756
O1 Mg2 N3 Mg2 -22.82(5) . 4_756
O1 Mg2 N3 Mg2 22.67(5) 4_756 4_756
N2 Mg2 N3 Mg2 174.8(3) . 4_756
Mg1 Mg2 N3 Mg2 1.03(5) . 4_756
Li2 Mg2 N3 Mg2 0.0 4_756 4_756
Si2 Mg2 N3 Mg2 129.84(10) . 4_756
Si4 Mg2 N3 Mg2 -109.86(8) . 4_756
Si4 Mg2 N3 Mg2 108.73(8) 4_756 4_756
